data_8107109
loop_
_publ_author_name
'Wang, Limin'
'Wang, Shengpei'
'Liu, Shenggao'

_publ_section_title
;
 Crystal structure of bis(4-(2-phenylpropan-2-yl)phenyl)amine, C30H31N
;
_journal_issue 4
_journal_name_full 'Zeitschrift f\"ur Kristallographie - New Crystal Structures'
_journal_page_first 1089
_journal_page_last 1090
_journal_paper_doi 10.1515/ncrs-2016-0070
_journal_volume 231
_journal_year 2016
_chemical_formula_moiety 'C30 H31 N'
_chemical_formula_sum 'C30 H31 N'
_chemical_formula_weight 405.56
_chemical_name_systematic
;
Bis(4--(2--phenylpentan--2--yl)phenyl)Amine
;
_space_group_crystal_system triclinic
_space_group_IT_number 2
_space_group_name_Hall '-P 1'
_space_group_name_H-M_alt 'P -1'
_atom_sites_solution_hydrogens geom
_cell_angle_alpha 81.273(2)
_cell_angle_beta 72.201(2)
_cell_angle_gamma 82.271(2)
_cell_formula_units_Z 2
_cell_length_a 8.9828(11)
_cell_length_b 10.1648(12)
_cell_length_c 13.2961(15)
_cell_measurement_reflns_used 1963
_cell_measurement_temperature 140(2)
_cell_measurement_theta_max 29.28
_cell_measurement_theta_min 2.45
_cell_volume 1137.5(2)
_computing_cell_refinement 'SAINT (Bruker, 1999)'
_computing_data_collection 'Bruker SMART (Bruker, 1997)'
_computing_data_reduction SAINT
_computing_molecular_graphics SHELXL97
_computing_publication_material SHELXL97
_computing_structure_refinement 'SHELXL97 (Sheldrick, 2008)'
_computing_structure_solution 'SHELXS97 (Sheldrick, 2008)'
_diffrn_ambient_temperature 140(2)
_diffrn_measured_fraction_theta_full 1.000
_diffrn_measured_fraction_theta_max 0.987
_diffrn_measurement_device_type 'Bruker APEX-II CCD'
_diffrn_measurement_method '\f and \w scans'
_diffrn_radiation_type MoK\a
_diffrn_radiation_wavelength 0.71073
_diffrn_reflns_av_R_equivalents 0.0284
_diffrn_reflns_av_unetI/netI 0.0610
_diffrn_reflns_Laue_measured_fraction_full 1.000
_diffrn_reflns_Laue_measured_fraction_max 0.987
_diffrn_reflns_limit_h_max 12
_diffrn_reflns_limit_h_min -12
_diffrn_reflns_limit_k_max 14
_diffrn_reflns_limit_k_min -14
_diffrn_reflns_limit_l_max 19
_diffrn_reflns_limit_l_min -18
_diffrn_reflns_number 11748
_diffrn_reflns_point_group_measured_fraction_full 1.000
_diffrn_reflns_point_group_measured_fraction_max 0.987
_diffrn_reflns_theta_full 25.242
_diffrn_reflns_theta_max 30.733
_diffrn_reflns_theta_min 1.620
_exptl_absorpt_coefficient_mu 0.068
_exptl_absorpt_correction_T_max 0.7461
_exptl_absorpt_correction_T_min 0.6895
_exptl_absorpt_correction_type multi-scan
_exptl_absorpt_process_details sadabs
_exptl_crystal_colour colourless
_exptl_crystal_density_diffrn 1.184
_exptl_crystal_description block
_exptl_crystal_F_000 436
_exptl_crystal_size_max 0.350
_exptl_crystal_size_mid 0.320
_exptl_crystal_size_min 0.280
_refine_diff_density_max 0.346
_refine_diff_density_min -0.326
_refine_diff_density_rms 0.048
_refine_ls_extinction_coef .
_refine_ls_extinction_method none
_refine_ls_goodness_of_fit_ref 1.037
_refine_ls_hydrogen_treatment constr
_refine_ls_matrix_type full
_refine_ls_number_parameters 284
_refine_ls_number_reflns 6987
_refine_ls_number_restraints 0
_refine_ls_restrained_S_all 1.037
_refine_ls_R_factor_all 0.0994
_refine_ls_R_factor_gt 0.0581
_refine_ls_shift/su_max 0.000
_refine_ls_shift/su_mean 0.000
_refine_ls_structure_factor_coef Fsqd
_refine_ls_weighting_details 'calc w=1/[\s^2^(Fo^2^)+(0.0683P)^2^+0.0120P] where P=(Fo^2^+2Fc^2^)/3'
_refine_ls_weighting_scheme calc
_refine_ls_wR_factor_gt 0.1323
_refine_ls_wR_factor_ref 0.1545
_reflns_Friedel_coverage 0.000
_reflns_Friedel_fraction_full .
_reflns_Friedel_fraction_max .
_reflns_number_gt 4342
_reflns_number_total 6987
_reflns_threshold_expression I>2\s(I)
_cod_data_source_file suppl_ncrs-2016-0070_suppl.cif
_cod_data_source_block 1
_cod_database_code 8107109
_shelx_estimated_absorpt_t_min 0.977
_shelx_estimated_absorpt_t_max 0.981

loop_
_space_group_symop_operation_xyz
'x, y, z'
'-x, -y, -z'

loop_
_atom_site_label
_atom_site_type_symbol
_atom_site_fract_x
_atom_site_fract_y
_atom_site_fract_z
_atom_site_U_iso_or_equiv
_atom_site_adp_type
_atom_site_occupancy
_atom_site_site_symmetry_order
_atom_site_calc_flag
_atom_site_refinement_flags_posn
_atom_site_refinement_flags_adp
_atom_site_refinement_flags_occupancy
_atom_site_disorder_assembly
_atom_site_disorder_group
N1 N -0.02202(15) 0.52472(15) 0.85041(10) 0.0355(3) Uani 1 1 d . . . . .
H1 H -0.0804 0.5275 0.9167 0.043 Uiso 1 1 calc R U . . .
C1 C -0.09032(17) 0.58811(15) 0.77161(11) 0.0267(3) Uani 1 1 d . . . . .
C2 C -0.02276(17) 0.57890(15) 0.66328(11) 0.0261(3) Uani 1 1 d . . . . .
H2 H 0.0779 0.5318 0.6391 0.031 Uiso 1 1 calc R U . . .
C3 C -0.10131(16) 0.63782(14) 0.59070(11) 0.0250(3) Uani 1 1 d . . . . .
H3 H -0.0523 0.6310 0.5172 0.030 Uiso 1 1 calc R U . . .
C4 C -0.25029(16) 0.70699(14) 0.62178(11) 0.0233(3) Uani 1 1 d . . . . .
C5 C -0.31513(17) 0.71736(15) 0.73014(11) 0.0275(3) Uani 1 1 d . . . . .
H5 H -0.4154 0.7650 0.7544 0.033 Uiso 1 1 calc R U . . .
C6 C -0.23691(17) 0.65986(16) 0.80324(11) 0.0293(3) Uani 1 1 d . . . . .
H6 H -0.2841 0.6695 0.8764 0.035 Uiso 1 1 calc R U . . .
C7 C -0.33631(16) 0.76263(14) 0.53845(11) 0.0246(3) Uani 1 1 d . . . . .
C8 C -0.3770(2) 0.64531(16) 0.49517(12) 0.0325(3) Uani 1 1 d . . . . .
H8A H -0.4491 0.5926 0.5529 0.049 Uiso 1 1 calc R U . . .
H8B H -0.2808 0.5887 0.4655 0.049 Uiso 1 1 calc R U . . .
H8C H -0.4273 0.6795 0.4393 0.049 Uiso 1 1 calc R U . . .
C9 C -0.49217(18) 0.84261(17) 0.58743(13) 0.0345(4) Uani 1 1 d . . . . .
H9A H -0.5447 0.8749 0.5325 0.052 Uiso 1 1 calc R U . . .
H9B H -0.4721 0.9190 0.6168 0.052 Uiso 1 1 calc R U . . .
H9C H -0.5595 0.7852 0.6443 0.052 Uiso 1 1 calc R U . . .
C10 C -0.23257(16) 0.85411(15) 0.44951(11) 0.0270(3) Uani 1 1 d . . . . .
C11 C -0.18857(18) 0.83317(18) 0.34285(12) 0.0348(4) Uani 1 1 d . . . . .
H11 H -0.2203 0.7578 0.3231 0.042 Uiso 1 1 calc R U . . .
C12 C -0.0989(2) 0.9212(2) 0.26507(15) 0.0486(5) Uani 1 1 d . . . . .
H12 H -0.0685 0.9048 0.1928 0.058 Uiso 1 1 calc R U . . .
C13 C -0.0536(2) 1.0318(2) 0.29149(17) 0.0529(5) Uani 1 1 d . . . . .
H13 H 0.0061 1.0927 0.2376 0.064 Uiso 1 1 calc R U . . .
C14 C -0.0951(2) 1.05411(19) 0.39662(17) 0.0477(5) Uani 1 1 d . . . . .
H14 H -0.0638 1.1303 0.4155 0.057 Uiso 1 1 calc R U . . .
C15 C -0.18276(18) 0.96507(16) 0.47500(14) 0.0357(4) Uani 1 1 d . . . . .
H15 H -0.2091 0.9803 0.5474 0.043 Uiso 1 1 calc R U . . .
C16 C 0.12822(17) 0.45765(15) 0.83559(11) 0.0269(3) Uani 1 1 d . . . . .
C17 C 0.14964(18) 0.34163(16) 0.90302(11) 0.0295(3) Uani 1 1 d . . . . .
H17 H 0.0617 0.3083 0.9567 0.035 Uiso 1 1 calc R U . . .
C18 C 0.29696(17) 0.27505(15) 0.89243(11) 0.0279(3) Uani 1 1 d . . . . .
H18 H 0.3084 0.1972 0.9400 0.033 Uiso 1 1 calc R U . . .
C19 C 0.42988(17) 0.31867(15) 0.81384(11) 0.0248(3) Uani 1 1 d . . . . .
C20 C 0.40750(17) 0.43668(15) 0.75032(11) 0.0271(3) Uani 1 1 d . . . . .
H20 H 0.4959 0.4715 0.6981 0.033 Uiso 1 1 calc R U . . .
C21 C 0.26045(17) 0.50566(15) 0.76041(11) 0.0283(3) Uani 1 1 d . . . . .
H21 H 0.2501 0.5864 0.7155 0.034 Uiso 1 1 calc R U . . .
C22 C 0.58984(17) 0.23665(15) 0.79899(11) 0.0268(3) Uani 1 1 d . . . . .
C23 C 0.71882(18) 0.30094(18) 0.70700(12) 0.0361(4) Uani 1 1 d . . . . .
H23A H 0.7285 0.3908 0.7211 0.054 Uiso 1 1 calc R U . . .
H23B H 0.6912 0.3069 0.6405 0.054 Uiso 1 1 calc R U . . .
H23C H 0.8190 0.2461 0.7007 0.054 Uiso 1 1 calc R U . . .
C24 C 0.5743(2) 0.09871(17) 0.77111(14) 0.0381(4) Uani 1 1 d . . . . .
H24A H 0.6779 0.0480 0.7529 0.057 Uiso 1 1 calc R U . . .
H24B H 0.5319 0.1102 0.7103 0.057 Uiso 1 1 calc R U . . .
H24C H 0.5033 0.0500 0.8324 0.057 Uiso 1 1 calc R U . . .
C25 C 0.64063(16) 0.22708(15) 0.89993(11) 0.0259(3) Uani 1 1 d . . . . .
C26 C 0.62758(18) 0.34173(16) 0.94852(12) 0.0309(3) Uani 1 1 d . . . . .
H26 H 0.5821 0.4234 0.9204 0.037 Uiso 1 1 calc R U . . .
C27 C 0.67918(18) 0.33979(18) 1.03673(12) 0.0352(4) Uani 1 1 d . . . . .
H27 H 0.6687 0.4195 1.0685 0.042 Uiso 1 1 calc R U . . .
C28 C 0.74578(19) 0.22257(19) 1.07873(12) 0.0376(4) Uani 1 1 d . . . . .
H28 H 0.7812 0.2208 1.1394 0.045 Uiso 1 1 calc R U . . .
C29 C 0.7603(2) 0.10810(19) 1.03151(14) 0.0425(4) Uani 1 1 d . . . . .
H29 H 0.8068 0.0270 1.0596 0.051 Uiso 1 1 calc R U . . .
C30 C 0.7077(2) 0.10961(16) 0.94322(13) 0.0357(4) Uani 1 1 d . . . . .
H30 H 0.7177 0.0294 0.9122 0.043 Uiso 1 1 calc R U . . .

loop_
_atom_site_aniso_label
_atom_site_aniso_U_11
_atom_site_aniso_U_22
_atom_site_aniso_U_33
_atom_site_aniso_U_23
_atom_site_aniso_U_13
_atom_site_aniso_U_12
N1 0.0281(7) 0.0561(9) 0.0196(6) -0.0011(6) -0.0092(5) 0.0073(6)
C1 0.0260(7) 0.0324(8) 0.0242(7) -0.0023(6) -0.0117(6) -0.0022(6)
C2 0.0231(7) 0.0308(8) 0.0248(7) -0.0051(6) -0.0091(6) 0.0035(6)
C3 0.0252(7) 0.0293(8) 0.0210(6) -0.0039(6) -0.0083(5) 0.0005(6)
C4 0.0247(7) 0.0228(7) 0.0245(7) -0.0033(5) -0.0107(6) -0.0004(5)
C5 0.0253(7) 0.0296(8) 0.0266(7) -0.0065(6) -0.0074(6) 0.0038(6)
C6 0.0289(8) 0.0374(9) 0.0209(7) -0.0062(6) -0.0065(6) 0.0007(6)
C7 0.0235(7) 0.0252(7) 0.0260(7) -0.0010(6) -0.0106(6) 0.0001(6)
C8 0.0394(9) 0.0338(9) 0.0298(8) 0.0012(6) -0.0178(7) -0.0095(7)
C9 0.0254(8) 0.0400(9) 0.0366(8) -0.0008(7) -0.0116(6) 0.0043(7)
C10 0.0212(7) 0.0285(8) 0.0316(7) 0.0044(6) -0.0132(6) 0.0005(6)
C11 0.0295(8) 0.0437(10) 0.0309(8) 0.0071(7) -0.0132(6) -0.0047(7)
C12 0.0367(9) 0.0684(14) 0.0375(9) 0.0188(9) -0.0153(8) -0.0119(9)
C13 0.0340(9) 0.0591(13) 0.0627(13) 0.0313(10) -0.0239(9) -0.0142(9)
C14 0.0362(9) 0.0344(10) 0.0783(14) 0.0124(9) -0.0310(10) -0.0107(7)
C15 0.0301(8) 0.0324(9) 0.0492(10) 0.0013(7) -0.0207(7) -0.0033(7)
C16 0.0262(7) 0.0352(8) 0.0224(7) -0.0036(6) -0.0121(6) -0.0014(6)
C17 0.0278(8) 0.0387(9) 0.0217(7) 0.0020(6) -0.0073(6) -0.0084(6)
C18 0.0304(8) 0.0298(8) 0.0242(7) 0.0021(6) -0.0106(6) -0.0053(6)
C19 0.0266(7) 0.0292(8) 0.0226(7) -0.0036(6) -0.0113(6) -0.0057(6)
C20 0.0270(7) 0.0339(8) 0.0232(7) 0.0017(6) -0.0110(6) -0.0095(6)
C21 0.0322(8) 0.0305(8) 0.0257(7) 0.0028(6) -0.0157(6) -0.0051(6)
C22 0.0274(7) 0.0299(8) 0.0251(7) -0.0045(6) -0.0102(6) -0.0020(6)
C23 0.0277(8) 0.0518(11) 0.0262(7) -0.0011(7) -0.0066(6) -0.0012(7)
C24 0.0389(9) 0.0368(9) 0.0436(9) -0.0148(7) -0.0171(8) 0.0023(7)
C25 0.0233(7) 0.0305(8) 0.0243(7) -0.0002(6) -0.0083(6) -0.0040(6)
C26 0.0306(8) 0.0328(8) 0.0324(8) -0.0038(6) -0.0154(6) 0.0010(6)
C27 0.0315(8) 0.0466(10) 0.0321(8) -0.0104(7) -0.0138(7) -0.0019(7)
C28 0.0310(8) 0.0569(11) 0.0276(8) 0.0022(7) -0.0141(6) -0.0077(8)
C29 0.0464(10) 0.0424(10) 0.0402(9) 0.0097(8) -0.0227(8) -0.0019(8)
C30 0.0420(9) 0.0304(9) 0.0370(9) 0.0014(7) -0.0173(7) -0.0034(7)

loop_
_atom_type_symbol
_atom_type_description
_atom_type_scat_dispersion_real
_atom_type_scat_dispersion_imag
_atom_type_scat_source
C C 0.0033 0.0016 'International Tables Vol C Tables 4.2.6.8 and 6.1.1.4'
H H 0.0000 0.0000 'International Tables Vol C Tables 4.2.6.8 and 6.1.1.4'
N N 0.0061 0.0033 'International Tables Vol C Tables 4.2.6.8 and 6.1.1.4'

loop_
_geom_angle_atom_site_label_1
_geom_angle_atom_site_label_2
_geom_angle_atom_site_label_3
_geom_angle
_geom_angle_site_symmetry_1
_geom_angle_site_symmetry_3
C16 N1 C1 127.44(12) . .
C16 N1 H1 116.3 . .
C1 N1 H1 116.3 . .
C6 C1 C2 117.78(13) . .
C6 C1 N1 118.44(13) . .
C2 C1 N1 123.73(13) . .
C3 C2 C1 120.46(13) . .
C3 C2 H2 119.8 . .
C1 C2 H2 119.8 . .
C2 C3 C4 122.27(13) . .
C2 C3 H3 118.9 . .
C4 C3 H3 118.9 . .
C5 C4 C3 116.60(12) . .
C5 C4 C7 123.41(12) . .
C3 C4 C7 119.96(12) . .
C6 C5 C4 121.56(13) . .
C6 C5 H5 119.2 . .
C4 C5 H5 119.2 . .
C5 C6 C1 121.30(13) . .
C5 C6 H6 119.4 . .
C1 C6 H6 119.4 . .
C8 C7 C9 106.45(12) . .
C8 C7 C10 111.56(12) . .
C9 C7 C10 108.73(12) . .
C8 C7 C4 108.67(12) . .
C9 C7 C4 111.68(12) . .
C10 C7 C4 109.73(11) . .
C7 C8 H8A 109.5 . .
C7 C8 H8B 109.5 . .
H8A C8 H8B 109.5 . .
C7 C8 H8C 109.5 . .
H8A C8 H8C 109.5 . .
H8B C8 H8C 109.5 . .
C7 C9 H9A 109.5 . .
C7 C9 H9B 109.5 . .
H9A C9 H9B 109.5 . .
C7 C9 H9C 109.5 . .
H9A C9 H9C 109.5 . .
H9B C9 H9C 109.5 . .
C15 C10 C11 117.83(15) . .
C15 C10 C7 119.24(13) . .
C11 C10 C7 122.91(14) . .
C12 C11 C10 120.68(17) . .
C12 C11 H11 119.7 . .
C10 C11 H11 119.7 . .
C13 C12 C11 120.67(18) . .
C13 C12 H12 119.7 . .
C11 C12 H12 119.7 . .
C12 C13 C14 119.60(18) . .
C12 C13 H13 120.2 . .
C14 C13 H13 120.2 . .
C13 C14 C15 119.96(18) . .
C13 C14 H14 120.0 . .
C15 C14 H14 120.0 . .
C14 C15 C10 121.24(17) . .
C14 C15 H15 119.4 . .
C10 C15 H15 119.4 . .
C21 C16 C17 117.83(14) . .
C21 C16 N1 122.78(14) . .
C17 C16 N1 119.27(14) . .
C18 C17 C16 120.76(14) . .
C18 C17 H17 119.6 . .
C16 C17 H17 119.6 . .
C17 C18 C19 121.98(14) . .
C17 C18 H18 119.0 . .
C19 C18 H18 119.0 . .
C20 C19 C18 116.46(14) . .
C20 C19 C22 122.90(13) . .
C18 C19 C22 120.62(13) . .
C19 C20 C21 122.31(14) . .
C19 C20 H20 118.8 . .
C21 C20 H20 118.8 . .
C20 C21 C16 120.53(14) . .
C20 C21 H21 119.7 . .
C16 C21 H21 119.7 . .
C25 C22 C19 109.84(11) . .
C25 C22 C23 107.21(12) . .
C19 C22 C23 112.08(12) . .
C25 C22 C24 112.43(13) . .
C19 C22 C24 107.80(12) . .
C23 C22 C24 107.51(12) . .
C22 C23 H23A 109.5 . .
C22 C23 H23B 109.5 . .
H23A C23 H23B 109.5 . .
C22 C23 H23C 109.5 . .
H23A C23 H23C 109.5 . .
H23B C23 H23C 109.5 . .
C22 C24 H24A 109.5 . .
C22 C24 H24B 109.5 . .
H24A C24 H24B 109.5 . .
C22 C24 H24C 109.5 . .
H24A C24 H24C 109.5 . .
H24B C24 H24C 109.5 . .
C30 C25 C26 117.56(14) . .
C30 C25 C22 123.00(14) . .
C26 C25 C22 119.35(13) . .
C27 C26 C25 121.60(15) . .
C27 C26 H26 119.2 . .
C25 C26 H26 119.2 . .
C28 C27 C26 120.23(16) . .
C28 C27 H27 119.9 . .
C26 C27 H27 119.9 . .
C29 C28 C27 119.04(15) . .
C29 C28 H28 120.5 . .
C27 C28 H28 120.5 . .
C28 C29 C30 120.85(16) . .
C28 C29 H29 119.6 . .
C30 C29 H29 119.6 . .
C25 C30 C29 120.72(16) . .
C25 C30 H30 119.6 . .
C29 C30 H30 119.6 . .

loop_
_geom_bond_atom_site_label_1
_geom_bond_atom_site_label_2
_geom_bond_distance
_geom_bond_site_symmetry_2
N1 C16 1.3985(19) .
N1 C1 1.4040(18) .
N1 H1 0.8800 .
C1 C6 1.392(2) .
C1 C2 1.394(2) .
C2 C3 1.3838(19) .
C2 H2 0.9500 .
C3 C4 1.3975(19) .
C3 H3 0.9500 .
C4 C5 1.3938(19) .
C4 C7 1.5362(19) .
C5 C6 1.384(2) .
C5 H5 0.9500 .
C6 H6 0.9500 .
C7 C8 1.530(2) .
C7 C9 1.531(2) .
C7 C10 1.535(2) .
C8 H8A 0.9800 .
C8 H8B 0.9800 .
C8 H8C 0.9800 .
C9 H9A 0.9800 .
C9 H9B 0.9800 .
C9 H9C 0.9800 .
C10 C15 1.390(2) .
C10 C11 1.392(2) .
C11 C12 1.387(2) .
C11 H11 0.9500 .
C12 C13 1.372(3) .
C12 H12 0.9500 .
C13 C14 1.378(3) .
C13 H13 0.9500 .
C14 C15 1.389(2) .
C14 H14 0.9500 .
C15 H15 0.9500 .
C16 C21 1.389(2) .
C16 C17 1.398(2) .
C17 C18 1.380(2) .
C17 H17 0.9500 .
C18 C19 1.398(2) .
C18 H18 0.9500 .
C19 C20 1.387(2) .
C19 C22 1.534(2) .
C20 C21 1.388(2) .
C20 H20 0.9500 .
C21 H21 0.9500 .
C22 C25 1.5303(19) .
C22 C23 1.536(2) .
C22 C24 1.538(2) .
C23 H23A 0.9800 .
C23 H23B 0.9800 .
C23 H23C 0.9800 .
C24 H24A 0.9800 .
C24 H24B 0.9800 .
C24 H24C 0.9800 .
C25 C30 1.389(2) .
C25 C26 1.391(2) .
C26 C27 1.383(2) .
C26 H26 0.9500 .
C27 C28 1.378(2) .
C27 H27 0.9500 .
C28 C29 1.377(3) .
C28 H28 0.9500 .
C29 C30 1.390(2) .
C29 H29 0.9500 .
C30 H30 0.9500 .

loop_
_geom_torsion_atom_site_label_1
_geom_torsion_atom_site_label_2
_geom_torsion_atom_site_label_3
_geom_torsion_atom_site_label_4
_geom_torsion
_geom_torsion_site_symmetry_1
_geom_torsion_site_symmetry_2
_geom_torsion_site_symmetry_3
_geom_torsion_site_symmetry_4
C16 N1 C1 C6 -174.32(15) . . . .
C16 N1 C1 C2 8.5(3) . . . .
C6 C1 C2 C3 -1.0(2) . . . .
N1 C1 C2 C3 176.24(15) . . . .
C1 C2 C3 C4 -0.7(2) . . . .
C2 C3 C4 C5 1.8(2) . . . .
C2 C3 C4 C7 -176.09(14) . . . .
C3 C4 C5 C6 -1.2(2) . . . .
C7 C4 C5 C6 176.63(14) . . . .
C4 C5 C6 C1 -0.5(2) . . . .
C2 C1 C6 C5 1.6(2) . . . .
N1 C1 C6 C5 -175.77(15) . . . .
C5 C4 C7 C8 -111.07(16) . . . .
C3 C4 C7 C8 66.65(17) . . . .
C5 C4 C7 C9 6.1(2) . . . .
C3 C4 C7 C9 -176.22(14) . . . .
C5 C4 C7 C10 126.71(15) . . . .
C3 C4 C7 C10 -55.57(17) . . . .
C8 C7 C10 C15 -179.20(13) . . . .
C9 C7 C10 C15 63.71(16) . . . .
C4 C7 C10 C15 -58.71(16) . . . .
C8 C7 C10 C11 2.49(18) . . . .
C9 C7 C10 C11 -114.60(15) . . . .
C4 C7 C10 C11 122.99(14) . . . .
C15 C10 C11 C12 -0.4(2) . . . .
C7 C10 C11 C12 177.88(13) . . . .
C10 C11 C12 C13 -0.9(2) . . . .
C11 C12 C13 C14 1.3(3) . . . .
C12 C13 C14 C15 -0.2(3) . . . .
C13 C14 C15 C10 -1.2(2) . . . .
C11 C10 C15 C14 1.5(2) . . . .
C7 C10 C15 C14 -176.88(13) . . . .
C1 N1 C16 C21 41.9(2) . . . .
C1 N1 C16 C17 -142.21(16) . . . .
C21 C16 C17 C18 -2.1(2) . . . .
N1 C16 C17 C18 -178.24(13) . . . .
C16 C17 C18 C19 -0.9(2) . . . .
C17 C18 C19 C20 3.3(2) . . . .
C17 C18 C19 C22 -175.46(14) . . . .
C18 C19 C20 C21 -2.7(2) . . . .
C22 C19 C20 C21 176.01(13) . . . .
C19 C20 C21 C16 -0.2(2) . . . .
C17 C16 C21 C20 2.7(2) . . . .
N1 C16 C21 C20 178.67(13) . . . .
C20 C19 C22 C25 119.19(15) . . . .
C18 C19 C22 C25 -62.13(17) . . . .
C20 C19 C22 C23 0.13(19) . . . .
C18 C19 C22 C23 178.80(13) . . . .
C20 C19 C22 C24 -117.99(15) . . . .
C18 C19 C22 C24 60.68(17) . . . .
C19 C22 C25 C30 137.25(15) . . . .
C23 C22 C25 C30 -100.74(17) . . . .
C24 C22 C25 C30 17.2(2) . . . .
C19 C22 C25 C26 -46.24(18) . . . .
C23 C22 C25 C26 75.78(16) . . . .
C24 C22 C25 C26 -166.28(14) . . . .
C30 C25 C26 C27 0.0(2) . . . .
C22 C25 C26 C27 -176.68(14) . . . .
C25 C26 C27 C28 0.1(2) . . . .
C26 C27 C28 C29 0.1(2) . . . .
C27 C28 C29 C30 -0.5(3) . . . .
C26 C25 C30 C29 -0.4(2) . . . .
C22 C25 C30 C29 176.18(15) . . . .
C28 C29 C30 C25 0.6(3) . . . .
